data_8107348
loop_
_publ_author_name
'Al-Wahaibi, Lamya H.'
'Blacque, Olivier'
'Al-Shaalan, Nora H.'
'Tiekink, Edward R. T.'
'El-Emam, Ali A.'

_publ_section_title
;
 Crystal structure of
 N-ethyl-4-[3-(trifluoromethyl)-phenyl]piperazine-1-carbothioamide,
 C14H18F3N3S
;
_journal_issue 1
_journal_name_full 'Zeitschrift f\"ur Kristallographie - New Crystal Structures'
_journal_page_first 45
_journal_page_last 47
_journal_paper_doi 10.1515/ncrs-2022-0450
_journal_volume 238
_journal_year 2023
_chemical_formula_moiety 'C14 H18 F3 N3 S'
_chemical_formula_sum 'C14 H18 F3 N3 S'
_chemical_formula_weight 317.37
_space_group_crystal_system monoclinic
_space_group_IT_number 14
_space_group_name_Hall '-P 2ybc'
_space_group_name_H-M_alt 'P 1 21/c 1'
_atom_sites_solution_hydrogens mixed
_atom_sites_solution_primary dual
_audit_creation_date 2022-09-01
_audit_creation_method SHELXL-2018/3
_cell_angle_alpha 90
_cell_angle_beta 94.4768(8)
_cell_angle_gamma 90
_cell_formula_units_Z 4
_cell_length_a 4.61919(4)
_cell_length_b 29.1507(3)
_cell_length_c 11.27803(10)
_cell_measurement_reflns_used 11444
_cell_measurement_temperature 160(1)
_cell_measurement_theta_max 76.2470
_cell_measurement_theta_min 3.0020
_cell_volume 1513.98(2)
_computing_cell_refinement 'CrysAlisPro [1]'
_computing_data_collection 'CrysAlisPro [1]'
_computing_data_reduction 'CrysAlisPro [1]'
_computing_molecular_graphics 'OLEX2 [4]'
_computing_publication_material 'OLEX2 [4]'
_computing_structure_refinement 'SHELXL [3]'
_computing_structure_solution 'SHELXT [2]'
_diffrn_ambient_environment N~2~
_diffrn_ambient_temperature 160(1)
_diffrn_detector 'CCD plate'
_diffrn_detector_area_resol_mean 10.3801
_diffrn_detector_type Atlas
_diffrn_measured_fraction_theta_full 1.000
_diffrn_measured_fraction_theta_max 1.000
_diffrn_measurement_details
;
List of Runs (angles in degrees, time in seconds):

  # Type    Start    End  Width  t~exp~   \w     \q     \k     \f   Frames
--------------------------------------------------------------------------
  1  \w    -65.00  30.20   0.80    3.00    --  -42.61  37.00-120.00  119
  2  \w    -65.00  30.20   0.80    3.00    --  -42.61  37.00   0.00  119
  3  \w    -87.00  -5.40   0.80    3.00    --  -42.61 125.00 -60.00  102
  4  \w     36.00 108.00   0.80   12.00    --  111.00-111.00  90.00   90
  5  \w    104.00 178.40   0.80   12.00    --  111.00 111.00-120.00   93
  6  \w     36.00 135.20   0.80   12.00    --  111.00 -30.00 150.00  124
  7  \w     87.00 178.20   0.80   12.00    --  111.00  45.00   0.00  114
  8  \w     87.00 178.20   0.80   12.00    --  111.00  45.00  60.00  114
  9  \w    104.00 178.40   0.80   12.00    --  111.00 111.00   0.00   93
 10  \w    104.00 178.40   0.80   12.00    --  111.00 111.00 -90.00   93
 11  \w    104.00 178.40   0.80   12.00    --  111.00 111.00 150.00   93
 12  \w     36.00 108.00   0.80   12.00    --  111.00-111.00-120.00   90
 13  \w     30.00 106.80   0.80   12.00    --  111.00 -94.00 150.00   96
 14  \w     83.00 178.20   0.80   12.00    --  111.00  61.00-120.00  119
 15  \w   -113.00 -15.40   0.80    3.00    --  -42.61 -57.00  60.00  122
 16  \w   -113.00 -15.40   0.80    3.00    --  -42.61 -57.00-150.00  122
 17  \w   -113.00 -15.40   0.80    3.00    --  -42.61 -57.00 -60.00  122
 18  \w     83.00 114.20   0.80   12.00    --  111.00  61.00 -60.00   39
 19  \w     87.00 178.20   0.80   12.00    --  111.00  45.00-180.00  114
 20  \w     83.00 178.20   0.80   12.00    --  111.00  61.00 120.00  119
;
_diffrn_measurement_device 'four-circle diffractometer'
_diffrn_measurement_device_type 'SuperNova, Dual, Cu at home/near, Atlas'
_diffrn_measurement_method '\w scans'
_diffrn_orient_matrix_type 'CrysAlisPro convention (1999,Acta A55,543-557)'
_diffrn_orient_matrix_UB_11 0.2454388000
_diffrn_orient_matrix_UB_12 0.0348152000
_diffrn_orient_matrix_UB_13 0.0306342000
_diffrn_orient_matrix_UB_21 -0.0383075000
_diffrn_orient_matrix_UB_22 0.0191168000
_diffrn_orient_matrix_UB_23 -0.1276441000
_diffrn_orient_matrix_UB_31 -0.2239798000
_diffrn_orient_matrix_UB_32 0.0348669000
_diffrn_orient_matrix_UB_33 0.0393390000
_diffrn_radiation_monochromator mirror
_diffrn_radiation_probe x-ray
_diffrn_radiation_type 'Cu K\a'
_diffrn_radiation_wavelength 1.54184
_diffrn_reflns_av_R_equivalents 0.0162
_diffrn_reflns_av_unetI/netI 0.0097
_diffrn_reflns_Laue_measured_fraction_full 1.000
_diffrn_reflns_Laue_measured_fraction_max 1.000
_diffrn_reflns_limit_h_max 5
_diffrn_reflns_limit_h_min -5
_diffrn_reflns_limit_k_max 36
_diffrn_reflns_limit_k_min -35
_diffrn_reflns_limit_l_max 14
_diffrn_reflns_limit_l_min -14
_diffrn_reflns_number 15788
_diffrn_reflns_point_group_measured_fraction_full 1.000
_diffrn_reflns_point_group_measured_fraction_max 1.000
_diffrn_reflns_theta_full 67.684
_diffrn_reflns_theta_max 74.504
_diffrn_reflns_theta_min 3.032
_diffrn_source 'micro-focus sealed X-ray tube'
_diffrn_source_type 'SuperNova (Cu) X-ray Source'
_exptl_absorpt_coefficient_mu 2.181
_exptl_absorpt_correction_T_max 0.934
_exptl_absorpt_correction_T_min 0.722
_exptl_absorpt_correction_type analytical
_exptl_absorpt_process_details
;
CrysAlisPro [1]
;
_exptl_crystal_colour colourless
_exptl_crystal_density_diffrn 1.392
_exptl_crystal_description plate
_exptl_crystal_F_000 664
_exptl_crystal_size_max 0.19
_exptl_crystal_size_mid 0.06
_exptl_crystal_size_min 0.03
_refine_diff_density_max 1.038
_refine_diff_density_min -0.653
_refine_diff_density_rms 0.071
_refine_ls_extinction_coef .
_refine_ls_extinction_method none
_refine_ls_goodness_of_fit_ref 1.044
_refine_ls_hydrogen_treatment mixed
_refine_ls_matrix_type full
_refine_ls_number_parameters 223
_refine_ls_number_reflns 3093
_refine_ls_number_restraints 144
_refine_ls_restrained_S_all 1.103
_refine_ls_R_factor_all 0.0603
_refine_ls_R_factor_gt 0.0588
_refine_ls_shift/su_max 0.000
_refine_ls_shift/su_mean 0.000
_refine_ls_structure_factor_coef Fsqd
_refine_ls_weighting_details 'w=1/[\s^2^(Fo^2^)+(0.0812P)^2^+2.1020P] where P=(Fo^2^+2Fc^2^)/3'
_refine_ls_weighting_scheme calc
_refine_ls_wR_factor_gt 0.1564
_refine_ls_wR_factor_ref 0.1579
_reflns_Friedel_coverage 0.000
_reflns_Friedel_fraction_full .
_reflns_Friedel_fraction_max .
_reflns_number_gt 2960
_reflns_number_total 3093
_reflns_threshold_expression 'I > 2\s(I)'
_cod_data_source_file suppl_j_ncrs-2022-0450_suppl.cif
_cod_data_source_block shelx
_cod_original_cell_volume 1513.99(3)
_cod_database_code 8107348
_shelx_shelxl_version_number 2018/3
_shelx_space_group_comment
;
The symmetry employed for this shelxl refinement is uniquely defined
by the following loop, which should always be used as a source of
symmetry information in preference to the above space-group names.
They are only intended as comments.
;
_shelx_estimated_absorpt_t_max 0.937
_shelx_estimated_absorpt_t_min 0.682
_olex2_refinement_description
;
1. Fixed Uiso
 At 1.2 times of:
  All C(H) groups, All C(H,H) groups
 At 1.5 times of:
  All C(H,H,H) groups
2. Restrained distances
 F1B-C14 \\sim F1A-C14 \\sim F2B-C14 \\sim F2A-C14 \\sim F3B-C14 \\sim F3A-C14
 with sigma of 0.005
 F3B-F1B \\sim F2B-F3B \\sim F2B-F1B
 with sigma of 0.01
3. Uiso/Uaniso restraints and constraints
C14 \\sim F1A \\sim F1B \\sim F2A \\sim F2B \\sim F3A \\sim F3B: within 3A with
sigma of 0.001 and sigma for terminal atoms of 0.002 within 3A
4. Others
 Sof(F1B)=Sof(F2B)=Sof(F3B)=1-FVAR(1)
 Sof(F1A)=Sof(F2A)=Sof(F3A)=FVAR(1)
5.a Secondary CH2 refined with riding coordinates:
 C2(H2A,H2B), C4(H4A,H4B), C5(H5A,H5B), C6(H6A,H6B), C7(H7A,H7B)
5.b Aromatic/amide H refined with riding coordinates:
 C9(H9), C11(H11), C12(H12), C13(H13)
5.c Idealised Me refined as rotating group:
 C1(H1A,H1B,H1C)
;

loop_
_space_group_symop_operation_xyz
'x, y, z'
'-x, y+1/2, -z+1/2'
'-x, -y, -z'
'x, -y-1/2, z-1/2'

loop_
_atom_site_label
_atom_site_type_symbol
_atom_site_fract_x
_atom_site_fract_y
_atom_site_fract_z
_atom_site_U_iso_or_equiv
_atom_site_adp_type
_atom_site_occupancy
_atom_site_site_symmetry_order
_atom_site_calc_flag
_atom_site_refinement_flags_posn
_atom_site_refinement_flags_adp
_atom_site_refinement_flags_occupancy
_atom_site_disorder_assembly
_atom_site_disorder_group
C1 C 0.0077(8) 0.13887(10) 0.6014(3) 0.0518(8) Uani 1 1 d . . . . .
H1A H 0.091089 0.146572 0.526609 0.078 Uiso 1 1 calc R U . . .
H1B H -0.114146 0.111468 0.589903 0.078 Uiso 1 1 calc R U . . .
H1C H 0.164508 0.132875 0.663057 0.078 Uiso 1 1 calc R U . . .
C2 C -0.1743(6) 0.17842(9) 0.6392(2) 0.0397(6) Uani 1 1 d . . . . .
H2A H -0.338581 0.183240 0.578665 0.048 Uiso 1 1 calc R U . . .
H2B H -0.255863 0.170638 0.715243 0.048 Uiso 1 1 calc R U . . .
C3 C 0.0232(5) 0.25208(7) 0.56815(19) 0.0235(4) Uani 1 1 d . . . . .
C4 C 0.2233(6) 0.32746(8) 0.51589(19) 0.0296(5) Uani 1 1 d . . . . .
H4A H 0.080032 0.324900 0.446205 0.036 Uiso 1 1 calc R U . . .
H4B H 0.420077 0.325286 0.487260 0.036 Uiso 1 1 calc R U . . .
C5 C 0.1886(5) 0.37352(8) 0.57601(19) 0.0272(5) Uani 1 1 d . . . . .
H5A H 0.230083 0.398459 0.520192 0.033 Uiso 1 1 calc R U . . .
H5B H -0.014348 0.377036 0.596975 0.033 Uiso 1 1 calc R U . . .
C6 C 0.3377(5) 0.33956(8) 0.76581(19) 0.0273(5) Uani 1 1 d . . . . .
H6A H 0.138233 0.341476 0.791780 0.033 Uiso 1 1 calc R U . . .
H6B H 0.475838 0.342147 0.837163 0.033 Uiso 1 1 calc R U . . .
C7 C 0.3790(5) 0.29401(8) 0.7059(2) 0.0276(5) Uani 1 1 d . . . . .
H7A H 0.582014 0.291312 0.684401 0.033 Uiso 1 1 calc R U . . .
H7B H 0.341862 0.268811 0.761588 0.033 Uiso 1 1 calc R U . . .
C8 C 0.4369(5) 0.42106(8) 0.7331(2) 0.0263(5) Uani 1 1 d . . . . .
C9 C 0.3234(5) 0.46090(8) 0.6790(2) 0.0285(5) Uani 1 1 d . . . . .
H9 H 0.193717 0.458766 0.609566 0.034 Uiso 1 1 calc R U . . .
C10 C 0.3992(5) 0.50383(8) 0.7263(2) 0.0322(5) Uani 1 1 d . . . . .
C11 C 0.5772(7) 0.50860(9) 0.8290(2) 0.0422(6) Uani 1 1 d . . . . .
H11 H 0.623244 0.538034 0.861293 0.051 Uiso 1 1 calc R U . . .
C12 C 0.6876(7) 0.46900(10) 0.8840(3) 0.0488(7) Uani 1 1 d . . . . .
H12 H 0.810089 0.471421 0.955373 0.059 Uiso 1 1 calc R U . . .
C13 C 0.6226(6) 0.42604(9) 0.8367(2) 0.0384(6) Uani 1 1 d . . . . .
H13 H 0.704986 0.399548 0.875030 0.046 Uiso 1 1 calc R U . . .
C14 C 0.2839(5) 0.54539(9) 0.6596(2) 0.0442(5) Uani 1 1 d D U . . .
F1A F 0.4357(7) 0.58429(9) 0.6886(3) 0.0474(5) Uani 0.642(5) 1 d D U P A 2
F1B F 0.3499(13) 0.58397(15) 0.7181(5) 0.0486(6) Uani 0.358(5) 1 d D U P A 1
F2A F 0.2987(8) 0.54297(12) 0.5417(2) 0.0476(5) Uani 0.642(5) 1 d D U P A 2
F2B F 0.3990(13) 0.5475(2) 0.5534(4) 0.0470(6) Uani 0.358(5) 1 d D U P A 1
F3A F 0.0078(6) 0.55534(12) 0.6761(3) 0.0490(5) Uani 0.642(5) 1 d D U P A 2
F3B F -0.0038(7) 0.5406(2) 0.6326(6) 0.0480(6) Uani 0.358(5) 1 d D U P A 1
N1 N -0.0072(5) 0.22093(7) 0.65401(18) 0.0303(4) Uani 1 1 d . . . . .
H1 H 0.030(7) 0.2288(11) 0.724(3) 0.036(8) Uiso 1 1 d . . . . .
N2 N 0.1803(4) 0.28986(6) 0.59848(16) 0.0259(4) Uani 1 1 d . . . . .
N3 N 0.3860(4) 0.37736(6) 0.68388(16) 0.0255(4) Uani 1 1 d . . . . .
S1 S -0.14082(13) 0.24423(2) 0.42956(5) 0.0308(2) Uani 1 1 d . . . . .

loop_
_atom_site_aniso_label
_atom_site_aniso_U_11
_atom_site_aniso_U_22
_atom_site_aniso_U_33
_atom_site_aniso_U_23
_atom_site_aniso_U_13
_atom_site_aniso_U_12
C1 0.080(2) 0.0301(13) 0.0449(16) -0.0033(12) 0.0016(15) -0.0108(14)
C2 0.0536(16) 0.0366(13) 0.0285(12) 0.0024(10) -0.0004(11) -0.0157(12)
C3 0.0270(11) 0.0250(10) 0.0183(10) -0.0032(8) 0.0006(8) 0.0046(8)
C4 0.0436(13) 0.0266(11) 0.0183(10) 0.0024(8) -0.0007(9) -0.0034(9)
C5 0.0357(12) 0.0249(11) 0.0200(10) 0.0030(8) -0.0036(9) -0.0017(9)
C6 0.0368(12) 0.0262(11) 0.0180(10) 0.0014(8) -0.0033(8) -0.0020(9)
C7 0.0314(11) 0.0257(11) 0.0241(11) 0.0021(8) -0.0088(8) 0.0007(9)
C8 0.0287(11) 0.0272(11) 0.0234(10) -0.0019(8) 0.0042(8) -0.0039(8)
C9 0.0301(11) 0.0281(11) 0.0278(11) -0.0019(9) 0.0053(9) -0.0006(9)
C10 0.0350(12) 0.0296(12) 0.0332(12) -0.0024(9) 0.0116(10) -0.0021(9)
C11 0.0595(17) 0.0308(13) 0.0367(14) -0.0075(11) 0.0061(12) -0.0143(12)
C12 0.068(2) 0.0397(15) 0.0354(14) -0.0017(12) -0.0148(13) -0.0164(14)
C13 0.0497(15) 0.0317(13) 0.0320(13) 0.0003(10) -0.0085(11) -0.0078(11)
C14 0.0456(10) 0.0324(8) 0.0567(10) 0.0014(8) 0.0174(8) 0.0029(8)
F1A 0.0475(10) 0.0343(8) 0.0625(11) 0.0027(8) 0.0173(9) 0.0004(8)
F1B 0.0511(12) 0.0358(10) 0.0608(12) 0.0009(9) 0.0173(10) 0.0040(10)
F2A 0.0512(11) 0.0364(9) 0.0572(10) 0.0061(8) 0.0158(9) 0.0033(9)
F2B 0.0470(12) 0.0369(10) 0.0593(11) 0.0065(9) 0.0180(10) 0.0016(10)
F3A 0.0469(9) 0.0391(9) 0.0630(11) 0.0032(8) 0.0176(8) 0.0053(8)
F3B 0.0477(11) 0.0366(10) 0.0615(12) 0.0052(9) 0.0164(10) 0.0035(9)
N1 0.0452(12) 0.0264(10) 0.0184(9) -0.0009(7) -0.0023(8) -0.0052(8)
N2 0.0354(10) 0.0227(9) 0.0182(8) 0.0015(7) -0.0058(7) -0.0007(7)
N3 0.0336(10) 0.0227(9) 0.0195(9) 0.0008(7) -0.0022(7) -0.0021(7)
S1 0.0388(4) 0.0354(3) 0.0171(3) -0.0030(2) -0.0050(2) -0.0037(2)

loop_
_atom_type_symbol
_atom_type_description
_atom_type_scat_dispersion_real
_atom_type_scat_dispersion_imag
_atom_type_scat_source
C C 0.0181 0.0091 'International Tables Vol C Tables 4.2.6.8 and 6.1.1.4'
H H 0.0000 0.0000 'International Tables Vol C Tables 4.2.6.8 and 6.1.1.4'
F F 0.0727 0.0534 'International Tables Vol C Tables 4.2.6.8 and 6.1.1.4'
N N 0.0311 0.0180 'International Tables Vol C Tables 4.2.6.8 and 6.1.1.4'
S S 0.3331 0.5567 'International Tables Vol C Tables 4.2.6.8 and 6.1.1.4'

loop_
_exptl_crystal_face_index_h
_exptl_crystal_face_index_k
_exptl_crystal_face_index_l
_exptl_crystal_face_perp_dist
0 0 -1 0.0111
0 0 1 0.0211
3 2 -2 0.0865
-3 -2 2 0.0865
0 1 0 0.0235
0 -1 0 0.0325

loop_
_geom_angle_atom_site_label_1
_geom_angle_atom_site_label_2
_geom_angle_atom_site_label_3
_geom_angle
_geom_angle_site_symmetry_1
_geom_angle_site_symmetry_3
H1A C1 H1B 109.5 . .
H1A C1 H1C 109.5 . .
H1B C1 H1C 109.5 . .
C2 C1 H1A 109.5 . .
C2 C1 H1B 109.5 . .
C2 C1 H1C 109.5 . .
C1 C2 H2A 109.1 . .
C1 C2 H2B 109.1 . .
H2A C2 H2B 107.9 . .
N1 C2 C1 112.3(2) . .
N1 C2 H2A 109.1 . .
N1 C2 H2B 109.1 . .
N1 C3 N2 116.98(19) . .
N1 C3 S1 120.56(17) . .
N2 C3 S1 122.43(17) . .
H4A C4 H4B 108.1 . .
C5 C4 H4A 109.5 . .
C5 C4 H4B 109.5 . .
N2 C4 H4A 109.5 . .
N2 C4 H4B 109.5 . .
N2 C4 C5 110.74(18) . .
C4 C5 H5A 109.5 . .
C4 C5 H5B 109.5 . .
H5A C5 H5B 108.0 . .
N3 C5 C4 110.94(18) . .
N3 C5 H5A 109.5 . .
N3 C5 H5B 109.5 . .
H6A C6 H6B 108.1 . .
C7 C6 H6A 109.6 . .
C7 C6 H6B 109.6 . .
N3 C6 H6A 109.6 . .
N3 C6 H6B 109.6 . .
N3 C6 C7 110.39(18) . .
C6 C7 H7A 109.6 . .
C6 C7 H7B 109.6 . .
H7A C7 H7B 108.1 . .
N2 C7 C6 110.47(18) . .
N2 C7 H7A 109.6 . .
N2 C7 H7B 109.6 . .
C9 C8 C13 117.6(2) . .
C9 C8 N3 122.5(2) . .
C13 C8 N3 119.8(2) . .
C8 C9 H9 119.8 . .
C10 C9 C8 120.3(2) . .
C10 C9 H9 119.8 . .
C9 C10 C14 117.6(2) . .
C11 C10 C9 121.9(2) . .
C11 C10 C14 120.4(2) . .
C10 C11 H11 121.1 . .
C10 C11 C12 117.9(2) . .
C12 C11 H11 121.1 . .
C11 C12 H12 119.4 . .
C13 C12 C11 121.2(3) . .
C13 C12 H12 119.4 . .
C8 C13 H13 119.5 . .
C12 C13 C8 121.0(2) . .
C12 C13 H13 119.5 . .
F1A C14 C10 113.4(2) . .
F1B C14 C10 112.1(3) . .
F1B C14 F2B 108.1(3) . .
F1B C14 F3B 112.6(3) . .
F2A C14 C10 114.3(2) . .
F2A C14 F1A 102.6(2) . .
F2B C14 C10 109.5(3) . .
F3A C14 C10 114.3(2) . .
F3A C14 F1A 105.4(2) . .
F3A C14 F2A 105.8(3) . .
F3B C14 C10 109.6(3) . .
F3B C14 F2B 104.7(3) . .
C2 N1 H1 114(2) . .
C3 N1 C2 125.0(2) . .
C3 N1 H1 118(2) . .
C3 N2 C4 123.22(18) . .
C3 N2 C7 124.52(18) . .
C4 N2 C7 110.93(18) . .
C6 N3 C5 110.51(17) . .
C8 N3 C5 118.15(18) . .
C8 N3 C6 117.53(17) . .

loop_
_geom_bond_atom_site_label_1
_geom_bond_atom_site_label_2
_geom_bond_distance
_geom_bond_site_symmetry_2
C1 H1A 0.9800 .
C1 H1B 0.9800 .
C1 H1C 0.9800 .
C1 C2 1.508(4) .
C2 H2A 0.9900 .
C2 H2B 0.9900 .
C2 N1 1.463(3) .
C3 N1 1.343(3) .
C3 N2 1.348(3) .
C3 S1 1.698(2) .
C4 H4A 0.9900 .
C4 H4B 0.9900 .
C4 C5 1.518(3) .
C4 N2 1.462(3) .
C5 H5A 0.9900 .
C5 H5B 0.9900 .
C5 N3 1.466(3) .
C6 H6A 0.9900 .
C6 H6B 0.9900 .
C6 C7 1.509(3) .
C6 N3 1.466(3) .
C7 H7A 0.9900 .
C7 H7B 0.9900 .
C7 N2 1.467(3) .
C8 C9 1.395(3) .
C8 C13 1.402(3) .
C8 N3 1.402(3) .
C9 H9 0.9500 .
C9 C10 1.394(3) .
C10 C11 1.374(4) .
C10 C14 1.501(4) .
C11 H11 0.9500 .
C11 C12 1.388(4) .
C12 H12 0.9500 .
C12 C13 1.385(4) .
C13 H13 0.9500 .
C14 F1A 1.360(3) .
C14 F1B 1.327(3) .
C14 F2A 1.339(3) .
C14 F2B 1.349(4) .
C14 F3A 1.335(3) .
C14 F3B 1.348(4) .
N1 H1 0.82(3) .

loop_
_geom_torsion_atom_site_label_1
_geom_torsion_atom_site_label_2
_geom_torsion_atom_site_label_3
_geom_torsion_atom_site_label_4
_geom_torsion
_geom_torsion_site_symmetry_1
_geom_torsion_site_symmetry_2
_geom_torsion_site_symmetry_3
_geom_torsion_site_symmetry_4
C1 C2 N1 C3 90.3(3) . . . .
C4 C5 N3 C6 -56.6(2) . . . .
C4 C5 N3 C8 163.97(19) . . . .
C5 C4 N2 C3 136.6(2) . . . .
C5 C4 N2 C7 -56.1(3) . . . .
C6 C7 N2 C3 -135.4(2) . . . .
C6 C7 N2 C4 57.4(2) . . . .
C7 C6 N3 C5 57.7(2) . . . .
C7 C6 N3 C8 -162.52(19) . . . .
C8 C9 C10 C11 -2.5(4) . . . .
C8 C9 C10 C14 176.4(2) . . . .
C9 C8 C13 C12 0.7(4) . . . .
C9 C8 N3 C5 -4.5(3) . . . .
C9 C8 N3 C6 -141.2(2) . . . .
C9 C10 C11 C12 1.6(4) . . . .
C9 C10 C14 F1A -160.4(3) . . . .
C9 C10 C14 F1B 174.7(4) . . . .
C9 C10 C14 F2A -43.3(3) . . . .
C9 C10 C14 F2B -65.4(4) . . . .
C9 C10 C14 F3A 78.8(3) . . . .
C9 C10 C14 F3B 48.9(4) . . . .
C10 C11 C12 C13 0.4(5) . . . .
C11 C10 C14 F1A 18.5(3) . . . .
C11 C10 C14 F1B -6.5(4) . . . .
C11 C10 C14 F2A 135.5(3) . . . .
C11 C10 C14 F2B 113.5(4) . . . .
C11 C10 C14 F3A -102.3(3) . . . .
C11 C10 C14 F3B -132.3(4) . . . .
C11 C12 C13 C8 -1.6(5) . . . .
C13 C8 C9 C10 1.3(3) . . . .
C13 C8 N3 C5 179.5(2) . . . .
C13 C8 N3 C6 42.9(3) . . . .
C14 C10 C11 C12 -177.2(3) . . . .
N1 C3 N2 C4 -177.7(2) . . . .
N1 C3 N2 C7 16.7(3) . . . .
N2 C3 N1 C2 178.6(2) . . . .
N2 C4 C5 N3 55.8(3) . . . .
N3 C6 C7 N2 -58.1(3) . . . .
N3 C8 C9 C10 -174.8(2) . . . .
N3 C8 C13 C12 176.9(3) . . . .
S1 C3 N1 C2 0.6(3) . . . .
S1 C3 N2 C4 0.3(3) . . . .
S1 C3 N2 C7 -165.35(18) . . . .
